data_7109541
loop_
_publ_author_name
'Karolina Flidrova'
'Petr Slavik'
'Vaclav Eigner'
'Hana Dvorakova'
'Pavel Lhotak'

_publ_section_title
;
 meta-Bridged calix[4]arenes: a straightforward synthesis via
 organomercurial chemistry
;
_journal_name_full Chem.Commun.
_journal_page_first 6749
_journal_paper_doi 10.1039/c3cc43284j
_journal_volume 49
_journal_year 2013
_chemical_formula_moiety 'C36 H38 O4'
_chemical_formula_sum 'C36 H38 O4'
_chemical_formula_weight 534.69
_space_group_IT_number 14
_symmetry_cell_setting monoclinic
_symmetry_space_group_name_Hall '-P 2yn'
_symmetry_space_group_name_H-M 'P 1 21/n 1'
_atom_sites_solution_hydrogens difmap
_atom_sites_solution_primary direct
_cell_angle_alpha 90
_cell_angle_beta 91.8464(12)
_cell_angle_gamma 90
_cell_formula_units_Z 4
_cell_length_a 11.09428(16)
_cell_length_b 15.33790(18)
_cell_length_c 17.4781(2)
_cell_measurement_reflns_used 31970
_cell_measurement_temperature 293
_cell_measurement_theta_max 76
_cell_measurement_theta_min 5
_cell_volume 2972.58(6)
_computing_cell_refinement 'CrysAlis, (Oxford Diffraction, 2002)'
_computing_data_collection 'Xcalibur, (Oxford Diffraction, 2002)'
_computing_data_reduction 'CrysAlis, (Oxford Diffraction, 2002)'
_computing_molecular_graphics 'CAMERON (Watkin et al., 1996)'
_computing_publication_material 'CRYSTALS (Betteridge et al., 2003)'
_computing_structure_refinement 'CRYSTALS (Betteridge et al., 2003)'
_computing_structure_solution 'SIR92 (Altomare et al., 1994)'
_diffrn_ambient_pressure 101
_diffrn_ambient_temperature 293
_diffrn_measured_fraction_theta_full 0.997
_diffrn_measured_fraction_theta_max 0.983
_diffrn_measurement_device Area
_diffrn_measurement_device_type 'Oxford Diffraction XCALIBUR'
_diffrn_measurement_method '\f & \w scans'
_diffrn_radiation_monochromator graphite
_diffrn_radiation_type 'Cu K\a'
_diffrn_radiation_wavelength 1.54184
_diffrn_reflns_av_R_equivalents 0.033
_diffrn_reflns_limit_h_max 13
_diffrn_reflns_limit_h_min -13
_diffrn_reflns_limit_k_max 18
_diffrn_reflns_limit_k_min -19
_diffrn_reflns_limit_l_max 21
_diffrn_reflns_limit_l_min -20
_diffrn_reflns_number 61451
_diffrn_reflns_theta_full 71.957
_diffrn_reflns_theta_max 75.745
_diffrn_reflns_theta_min 4.654
_diffrn_standards_number 0
_exptl_absorpt_coefficient_mu 0.602
_exptl_absorpt_correction_T_max 0.94
_exptl_absorpt_correction_T_min 0.23
_exptl_absorpt_correction_type multi-scan
_exptl_absorpt_process_details 'CrysAlis, (Oxford Diffraction, 2002)'
_exptl_crystal_colour colourless
_exptl_crystal_density_diffrn 1.195
_exptl_crystal_density_method 'not measured'
_exptl_crystal_description plate
_exptl_crystal_F_000 1144
_exptl_crystal_size_max 0.370
_exptl_crystal_size_mid 0.290
_exptl_crystal_size_min 0.110
_refine_diff_density_max 0.31
_refine_diff_density_min -0.30
_refine_ls_extinction_method None
_refine_ls_goodness_of_fit_ref 1.0514
_refine_ls_hydrogen_treatment constr
_refine_ls_matrix_type full
_refine_ls_number_parameters 361
_refine_ls_number_reflns 6069
_refine_ls_number_restraints 0
_refine_ls_R_factor_all 0.0709
_refine_ls_R_factor_gt 0.0653
_refine_ls_shift/su_max 0.0002741
_refine_ls_shift/su_mean 0.0000240
_refine_ls_structure_factor_coef Fsqd
_refine_ls_weighting_details
;
Method, part 1, Chebychev polynomial, (Watkin, 1994, Prince, 1982)
[weight] = 1.0/[A~0~*T~0~(x)+A~1~*T~1~(x) ... +A~n-1~]*T~n-1~(x)]
where A~i~ are the Chebychev coefficients listed below and x= Fcalc/Fmax
Method = Robust Weighting (Prince, 1982)
W = [weight] * [1-(deltaF/6*sigmaF)^2^]^2^
A~i~ are:
884. 0.139E+04 674. 157.
;
_refine_ls_weighting_scheme calc
_refine_ls_wR_factor_all 0.1236
_refine_ls_wR_factor_gt 0.1169
_refine_ls_wR_factor_ref 0.1236
_reflns_limit_h_max 13
_reflns_limit_h_min -13
_reflns_limit_k_max 19
_reflns_limit_k_min 0
_reflns_limit_l_max 21
_reflns_limit_l_min 0
_reflns_number_gt 5140
_reflns_number_total 6069
_reflns_threshold_expression I>2.0\s(I)
_oxford_diffrn_Wilson_B_factor 5.42
_oxford_diffrn_Wilson_scale 0.07
_oxford_refine_ls_r_factor_ref 0.0709
_oxford_refine_ls_scale 4.58(5)
_oxford_reflns_number_all 6069
_oxford_reflns_threshold_expression_ref I>-3.0\s(I)
_cod_data_source_file c3cc43284j.txt
_cod_data_source_block 1
_cod_depositor_comments
;
The following automatic conversions were performed:

'_atom_sites_solution_hydrogens' value 'diffmap' was changed to
'difmap'.

Automatic conversion script
Id: cif_fix_values 6452 2018-10-05 10:23:21Z andrius 
;
_cod_original_cell_volume 2972.58(7)
_cod_original_sg_symbol_H-M 'P 1 21/n 1 '
_cod_database_code 7109541

loop_
_symmetry_equiv_pos_as_xyz
x,y,z
-x,-y,-z
-x+1/2,y+1/2,-z+1/2
x+1/2,-y+1/2,z+1/2

loop_
_atom_site_label
_atom_site_type_symbol
_atom_site_fract_x
_atom_site_fract_y
_atom_site_fract_z
_atom_site_U_iso_or_equiv
_atom_site_occupancy
_atom_site_adp_type
_atom_site_refinement_flags_posn
C1 C 0.4433(2) 0.12053(14) 0.65225(14) 0.0752 1.0000 Uani .
C2 C 0.4527(3) 0.12993(16) 0.73969(14) 0.0880 1.0000 Uani .
C3 C 0.5250(2) 0.20955(15) 0.76251(11) 0.0773 1.0000 Uani .
C4 C 0.6351(3) 0.20144(19) 0.80086(12) 0.0870 1.0000 Uani .
C5 C 0.7255(3) 0.2622(2) 0.79462(12) 0.0882 1.0000 Uani .
C6 C 0.7043(2) 0.33415(16) 0.74654(11) 0.0758 1.0000 Uani .
C7 C 0.5863(2) 0.35091(13) 0.71999(11) 0.0676 1.0000 Uani .
C8 C 0.5834(2) 0.42562(13) 0.66248(11) 0.0671 1.0000 Uani .
C9 C 0.7154(2) 0.43147(13) 0.64412(12) 0.0692 1.0000 Uani .
C10 C 0.7857(2) 0.38261(16) 0.69666(13) 0.0777 1.0000 Uani .
C11 C 0.9053(2) 0.3637(2) 0.68127(17) 0.0957 1.0000 Uani .
C12 C 0.9443(2) 0.3819(2) 0.60869(18) 0.0986 1.0000 Uani .
C13 C 0.8711(2) 0.42098(16) 0.55227(16) 0.0844 1.0000 Uani .
C14 C 0.8920(2) 0.40897(17) 0.46744(16) 0.0946 1.0000 Uani .
C15 C 0.7929(2) 0.35005(13) 0.43392(12) 0.0706 1.0000 Uani .
C16 C 0.7079(2) 0.38292(14) 0.38193(13) 0.0807 1.0000 Uani .
C17 C 0.6079(2) 0.33571(16) 0.35914(13) 0.0809 1.0000 Uani .
C18 C 0.5869(2) 0.25448(14) 0.39105(11) 0.0688 1.0000 Uani .
C19 C 0.66965(18) 0.21821(11) 0.44381(9) 0.0573 1.0000 Uani .
C20 C 0.6456(2) 0.12843(12) 0.47758(11) 0.0643 1.0000 Uani .
C21 C 0.53491(19) 0.12266(11) 0.52639(11) 0.0624 1.0000 Uani .
C22 C 0.4207(2) 0.10996(14) 0.49305(15) 0.0789 1.0000 Uani .
C23 C 0.3205(2) 0.10258(16) 0.53701(19) 0.0920 1.0000 Uani .
C24 C 0.3330(2) 0.10849(16) 0.61523(18) 0.0890 1.0000 Uani .
C25 C 0.4959(2) 0.29068(14) 0.72937(10) 0.0687 1.0000 Uani .
C26 C 0.7597(2) 0.45474(13) 0.57387(14) 0.0743 1.0000 Uani .
C27 C 0.77487(18) 0.26425(13) 0.46128(10) 0.0605 1.0000 Uani .
C28 C 0.54567(18) 0.12632(11) 0.60626(11) 0.0620 1.0000 Uani .
O29 O 0.38616(14) 0.30395(12) 0.69263(9) 0.0811 1.0000 Uani .
C30 C 0.2816(3) 0.31021(19) 0.73829(17) 0.0959 1.0000 Uani .
C31 C 0.2433(3) 0.3980(2) 0.7498(2) 0.1255 1.0000 Uani .
O32 O 0.68879(19) 0.49661(10) 0.51934(9) 0.0924 1.0000 Uani .
C33 C 0.6371(2) 0.57714(15) 0.54053(15) 0.0822 1.0000 Uani .
C34 C 0.6923(3) 0.64919(16) 0.50054(17) 0.1075 1.0000 Uani .
O35 O 0.86138(13) 0.22769(10) 0.50970(8) 0.0731 1.0000 Uani .
C36 C 0.9712(3) 0.2021(2) 0.4746(2) 0.1106 1.0000 Uani .
C37 C 0.9701(4) 0.1151(3) 0.4453(2) 0.1493 1.0000 Uani .
O38 O 0.65883(13) 0.13975(9) 0.63886(7) 0.0655 1.0000 Uani .
C39 C 0.7235(2) 0.06144(17) 0.65821(15) 0.0881 1.0000 Uani .
C40 C 0.8519(3) 0.0851(2) 0.67488(17) 0.1078 1.0000 Uani .
H201 H 0.7140 0.1124 0.5086 0.0846 1.0000 Uiso R
H202 H 0.6359 0.0883 0.4365 0.0846 1.0000 Uiso R
H361 H 1.0362 0.2067 0.5112 0.1513 1.0000 Uiso R
H362 H 0.9846 0.2406 0.4332 0.1513 1.0000 Uiso R
H371 H 1.0442 0.1015 0.4222 0.1882 1.0000 Uiso R
H372 H 0.9574 0.0759 0.4864 0.1882 1.0000 Uiso R
H373 H 0.9059 0.1098 0.4083 0.1882 1.0000 Uiso R
H161 H 0.7198 0.4394 0.3612 0.1004 1.0000 Uiso R
H171 H 0.5530 0.3589 0.3216 0.1057 1.0000 Uiso R
H181 H 0.5158 0.2232 0.3768 0.0910 1.0000 Uiso R
H141 H 0.9682 0.3827 0.4599 0.1160 1.0000 Uiso R
H142 H 0.8892 0.4643 0.4430 0.1160 1.0000 Uiso R
H331 H 0.6483 0.5856 0.5941 0.1119 1.0000 Uiso R
H332 H 0.5533 0.5764 0.5275 0.1119 1.0000 Uiso R
H341 H 0.6576 0.7033 0.5144 0.1359 1.0000 Uiso R
H342 H 0.7761 0.6497 0.5136 0.1359 1.0000 Uiso R
H343 H 0.6811 0.6404 0.4470 0.1359 1.0000 Uiso R
H82 H 0.5559 0.4781 0.6849 0.0874 1.0000 Uiso R
H81 H 0.5346 0.4124 0.6184 0.0874 1.0000 Uiso R
H301 H 0.2984 0.2838 0.7866 0.1316 1.0000 Uiso R
H302 H 0.2175 0.2799 0.7127 0.1316 1.0000 Uiso R
H313 H 0.1734 0.4002 0.7797 0.1634 1.0000 Uiso R
H311 H 0.3073 0.4283 0.7754 0.1634 1.0000 Uiso R
H312 H 0.2264 0.4244 0.7014 0.1634 1.0000 Uiso R
H21 H 0.4919 0.0799 0.7607 0.1106 1.0000 Uiso R
H22 H 0.3740 0.1343 0.7591 0.1106 1.0000 Uiso R
H241 H 0.2629 0.1041 0.6448 0.1119 1.0000 Uiso R
H231 H 0.2434 0.0944 0.5128 0.1181 1.0000 Uiso R
H221 H 0.4125 0.1054 0.4389 0.1006 1.0000 Uiso R
H41 H 0.6491 0.1519 0.8325 0.1119 1.0000 Uiso R
H51 H 0.8007 0.2564 0.8217 0.1114 1.0000 Uiso R
H111 H 0.9577 0.3403 0.7201 0.1235 1.0000 Uiso R
H121 H 1.0244 0.3664 0.5967 0.1223 1.0000 Uiso R
H392 H 0.6904 0.0354 0.7021 0.1159 1.0000 Uiso R
H391 H 0.7180 0.0217 0.6165 0.1159 1.0000 Uiso R
H402 H 0.8979 0.0348 0.6879 0.1327 1.0000 Uiso R
H401 H 0.8558 0.1253 0.7163 0.1327 1.0000 Uiso R
H403 H 0.8835 0.1116 0.6306 0.1327 1.0000 Uiso R

loop_
_atom_site_aniso_label
_atom_site_aniso_U_11
_atom_site_aniso_U_22
_atom_site_aniso_U_33
_atom_site_aniso_U_23
_atom_site_aniso_U_13
_atom_site_aniso_U_12
C1 0.0885(14) 0.0534(10) 0.0850(14) 0.0134(9) 0.0240(11) -0.0099(10)
C2 0.1096(18) 0.0740(14) 0.0827(15) 0.0232(12) 0.0392(14) -0.0029(13)
C3 0.1048(16) 0.0778(14) 0.0508(10) 0.0128(9) 0.0281(10) 0.0062(12)
C4 0.123(2) 0.0909(17) 0.0481(10) 0.0130(10) 0.0148(12) 0.0140(15)
C5 0.1137(19) 0.1039(18) 0.0464(10) -0.0034(11) -0.0074(11) 0.0158(15)
C6 0.0962(15) 0.0821(14) 0.0490(10) -0.0134(9) 0.0008(9) 0.0015(11)
C7 0.0918(13) 0.0653(11) 0.0465(9) -0.0045(8) 0.0123(9) 0.0071(10)
C8 0.0880(13) 0.0584(10) 0.0559(10) -0.0057(8) 0.0147(9) 0.0021(9)
C9 0.0892(13) 0.0548(10) 0.0641(11) -0.0165(9) 0.0093(9) -0.0096(9)
C10 0.0859(14) 0.0780(14) 0.0689(12) -0.0208(11) -0.0030(10) -0.0105(11)
C11 0.0787(14) 0.113(2) 0.0946(18) -0.0207(16) -0.0082(13) -0.0141(14)
C12 0.0661(13) 0.106(2) 0.124(2) -0.0208(17) 0.0114(14) -0.0239(13)
C13 0.0849(14) 0.0703(14) 0.0995(17) -0.0123(12) 0.0282(13) -0.0282(11)
C14 0.0968(17) 0.0760(15) 0.1140(19) 0.0057(14) 0.0505(15) -0.0194(13)
C15 0.0938(14) 0.0559(10) 0.0646(11) 0.0031(8) 0.0414(10) 0.0024(9)
C16 0.1161(18) 0.0583(11) 0.0704(12) 0.0186(10) 0.0476(13) 0.0253(12)
C17 0.1080(17) 0.0745(14) 0.0614(12) 0.0151(10) 0.0238(11) 0.0346(13)
C18 0.0844(13) 0.0671(12) 0.0554(10) 0.0031(8) 0.0112(9) 0.0164(10)
C19 0.0821(11) 0.0469(9) 0.0436(8) -0.0009(6) 0.0147(8) 0.0132(8)
C20 0.0938(14) 0.0428(8) 0.0569(10) -0.0033(7) 0.0097(9) 0.0069(8)
C21 0.0833(12) 0.0380(8) 0.0661(11) 0.0001(7) 0.0057(9) -0.0037(8)
C22 0.0965(15) 0.0521(11) 0.0874(15) -0.0030(10) -0.0093(12) -0.0131(10)
C23 0.0884(15) 0.0614(13) 0.126(2) 0.0003(14) -0.0046(15) -0.0173(12)
C24 0.0817(15) 0.0628(12) 0.124(2) 0.0074(13) 0.0213(14) -0.0184(11)
C25 0.0865(13) 0.0747(13) 0.0461(9) 0.0050(8) 0.0221(9) 0.0051(10)
C26 0.0940(14) 0.0501(10) 0.0797(14) -0.0117(9) 0.0199(11) -0.0159(10)
C27 0.0786(11) 0.0564(9) 0.0478(9) 0.0031(7) 0.0219(8) 0.0105(8)
C28 0.0748(11) 0.0443(9) 0.0674(11) 0.0079(8) 0.0114(9) -0.0049(8)
O29 0.0799(9) 0.0936(11) 0.0714(9) 0.0165(8) 0.0273(7) 0.0040(8)
C30 0.0955(17) 0.1026(19) 0.0919(17) 0.0189(16) 0.0363(13) 0.0060(15)
C31 0.150(3) 0.109(2) 0.120(2) 0.040(2) 0.057(2) 0.044(2)
O32 0.1535(17) 0.0513(8) 0.0744(10) -0.0008(7) 0.0333(10) 0.0114(9)
C33 0.0953(15) 0.0633(12) 0.0890(16) -0.0151(11) 0.0188(12) -0.0059(11)
C34 0.174(3) 0.0610(14) 0.0878(17) 0.0102(12) 0.0135(19) 0.0000(16)
O35 0.0738(8) 0.0778(9) 0.0684(8) 0.0088(7) 0.0125(7) 0.0073(7)
C36 0.0951(19) 0.124(3) 0.114(2) 0.0188(19) 0.0291(16) 0.0335(18)
C37 0.153(3) 0.147(4) 0.149(3) -0.017(3) 0.035(3) 0.053(3)
O38 0.0828(9) 0.0579(7) 0.0560(7) 0.0049(6) 0.0071(6) 0.0013(6)
C39 0.1118(19) 0.0735(14) 0.0789(15) 0.0209(12) 0.0008(13) 0.0117(13)
C40 0.113(2) 0.122(3) 0.0881(17) 0.0069(16) -0.0135(15) 0.0357(18)

loop_
_atom_type_symbol
_atom_type_scat_dispersion_real
_atom_type_scat_dispersion_imag
_atom_type_scat_Cromer_Mann_a1
_atom_type_scat_Cromer_Mann_b1
_atom_type_scat_Cromer_Mann_a2
_atom_type_scat_Cromer_Mann_b2
_atom_type_scat_Cromer_Mann_a3
_atom_type_scat_Cromer_Mann_b3
_atom_type_scat_Cromer_Mann_a4
_atom_type_scat_Cromer_Mann_b4
_atom_type_scat_Cromer_Mann_c
_atom_type_scat_source
C 0.0181 0.0091 2.3100 20.8439 1.0200 10.2075 1.5886 0.5687 0.8650 51.6512 0.2156 'International Tables Vol C 4.2.6.8 and 6.1.1.4'
H 0.0000 0.0000 0.4930 10.5109 0.3229 26.1257 0.1402 3.1424 0.0408 57.7998 0.0030 'International Tables Vol C 4.2.6.8 and 6.1.1.4'
O 0.0492 0.0322 3.0485 13.2771 2.2868 5.7011 1.5463 0.3239 0.8670 32.9089 0.2508 'International Tables Vol C 4.2.6.8 and 6.1.1.4'

loop_
_geom_angle_atom_site_label_1
_geom_angle_atom_site_label_2
_geom_angle_atom_site_label_3
_geom_angle
_geom_angle_publ_flag
C2 C1 C24 120.7(2) yes
C2 C1 C28 122.0(2) yes
C24 C1 C28 117.3(2) yes
C1 C2 C3 110.98(16) yes
C1 C2 H21 109.0 no
C3 C2 H21 108.6 no
C1 C2 H22 109.2 no
C3 C2 H22 109.6 no
H21 C2 H22 109.5 no
C2 C3 C4 120.7(2) yes
C2 C3 C25 119.6(2) yes
C4 C3 C25 117.9(2) yes
C3 C4 C5 122.4(2) yes
C3 C4 H41 118.7 no
C5 C4 H41 118.8 no
C4 C5 C6 118.1(2) yes
C4 C5 H51 121.8 no
C6 C5 H51 120.1 no
C5 C6 C7 118.7(2) yes
C5 C6 C10 131.0(2) yes
C7 C6 C10 107.2(2) yes
C6 C7 C8 110.9(2) yes
C6 C7 C25 121.0(2) yes
C8 C7 C25 125.7(2) yes
C7 C8 C9 100.65(18) yes
C7 C8 H82 111.4 no
C9 C8 H82 111.3 no
C7 C8 H81 112.0 no
C9 C8 H81 111.8 no
H82 C8 H81 109.5 no
C8 C9 C10 110.56(19) yes
C8 C9 C26 125.3(2) yes
C10 C9 C26 120.8(2) yes
C6 C10 C9 108.5(2) yes
C6 C10 C11 127.9(3) yes
C9 C10 C11 119.9(2) yes
C10 C11 C12 117.6(3) yes
C10 C11 H111 120.3 no
C12 C11 H111 122.0 no
C11 C12 C13 123.0(3) yes
C11 C12 H121 118.4 no
C13 C12 H121 118.6 no
C12 C13 C14 122.4(3) yes
C12 C13 C26 117.8(2) yes
C14 C13 C26 118.1(3) yes
C13 C14 C15 108.43(17) yes
C13 C14 H141 110.5 no
C15 C14 H141 109.2 no
C13 C14 H142 109.0 no
C15 C14 H142 110.2 no
H141 C14 H142 109.5 no
C14 C15 C16 120.3(2) yes
C14 C15 C27 121.9(2) yes
C16 C15 C27 117.4(2) yes
C15 C16 C17 121.71(19) yes
C15 C16 H161 118.9 no
C17 C16 H161 119.4 no
C16 C17 C18 120.1(2) yes
C16 C17 H171 119.8 no
C18 C17 H171 120.1 no
C17 C18 C19 120.5(2) yes
C17 C18 H181 119.8 no
C19 C18 H181 119.6 no
C18 C19 C20 119.76(19) yes
C18 C19 C27 118.19(18) yes
C20 C19 C27 121.99(17) yes
C19 C20 C21 115.09(15) yes
C19 C20 H201 107.9 no
C21 C20 H201 108.0 no
C19 C20 H202 108.1 no
C21 C20 H202 108.2 no
H201 C20 H202 109.5 no
C20 C21 C22 120.96(19) yes
C20 C21 C28 120.88(18) yes
C22 C21 C28 118.1(2) yes
C21 C22 C23 121.3(2) yes
C21 C22 H221 118.9 no
C23 C22 H221 119.8 no
C22 C23 C24 119.5(2) yes
C22 C23 H231 119.6 no
C24 C23 H231 120.9 no
C1 C24 C23 122.4(2) yes
C1 C24 H241 118.9 no
C23 C24 H241 118.6 no
C3 C25 C7 119.0(2) yes
C3 C25 O29 120.8(2) yes
C7 C25 O29 118.88(19) yes
C13 C26 C9 119.0(2) yes
C13 C26 O32 118.4(2) yes
C9 C26 O32 121.6(2) yes
C15 C27 C19 121.64(19) yes
C15 C27 O35 118.8(2) yes
C19 C27 O35 119.45(17) yes
C1 C28 C21 121.3(2) yes
C1 C28 O38 120.79(19) yes
C21 C28 O38 117.80(17) yes
C25 O29 C30 118.11(19) yes
O29 C30 C31 113.1(2) yes
O29 C30 H301 109.1 no
C31 C30 H301 109.2 no
O29 C30 H302 108.2 no
C31 C30 H302 107.8 no
H301 C30 H302 109.5 no
C30 C31 H313 111.3 no
C30 C31 H311 107.8 no
H313 C31 H311 109.5 no
C30 C31 H312 109.2 no
H313 C31 H312 109.5 no
H311 C31 H312 109.5 no
C26 O32 C33 116.97(19) yes
O32 C33 C34 110.9(2) yes
O32 C33 H331 109.7 no
C34 C33 H331 109.0 no
O32 C33 H332 109.2 no
C34 C33 H332 108.5 no
H331 C33 H332 109.5 no
C33 C34 H341 111.2 no
C33 C34 H342 108.3 no
H341 C34 H342 109.5 no
C33 C34 H343 108.8 no
H341 C34 H343 109.5 no
H342 C34 H343 109.5 no
C27 O35 C36 115.63(19) yes
O35 C36 C37 114.2(3) yes
O35 C36 H361 109.2 no
C37 C36 H361 107.9 no
O35 C36 H362 108.1 no
C37 C36 H362 107.9 no
H361 C36 H362 109.5 no
C36 C37 H371 111.0 no
C36 C37 H372 108.7 no
H371 C37 H372 109.5 no
C36 C37 H373 108.7 no
H371 C37 H373 109.5 no
H372 C37 H373 109.5 no
C28 O38 C39 114.51(17) yes
O38 C39 C40 108.1(2) yes
O38 C39 H392 109.8 no
C40 C39 H392 109.7 no
O38 C39 H391 109.7 no
C40 C39 H391 110.1 no
H392 C39 H391 109.5 no
C39 C40 H402 110.6 no
C39 C40 H401 109.1 no
H402 C40 H401 109.5 no
C39 C40 H403 108.7 no
H402 C40 H403 109.5 no
H401 C40 H403 109.5 no

loop_
_geom_bond_atom_site_label_1
_geom_bond_atom_site_label_2
_geom_bond_distance
_geom_bond_publ_flag
C1 C2 1.535(3) yes
C1 C24 1.378(3) yes
C1 C28 1.415(3) yes
C2 C3 1.508(4) yes
C2 H21 0.950 no
C2 H22 0.950 no
C3 C4 1.379(4) yes
C3 C25 1.406(3) yes
C4 C5 1.377(4) yes
C4 H41 0.950 no
C5 C6 1.402(3) yes
C5 H51 0.950 no
C6 C7 1.399(3) yes
C6 C10 1.476(3) yes
C7 C8 1.524(3) yes
C7 C25 1.377(3) yes
C8 C9 1.512(3) yes
C8 H82 0.950 no
C8 H81 0.950 no
C9 C10 1.402(3) yes
C9 C26 1.384(3) yes
C10 C11 1.393(4) yes
C11 C12 1.382(4) yes
C11 H111 0.950 no
C12 C13 1.393(4) yes
C12 H121 0.950 no
C13 C14 1.519(4) yes
C13 C26 1.403(3) yes
C14 C15 1.525(3) yes
C14 H141 0.950 no
C14 H142 0.950 no
C15 C16 1.383(3) yes
C15 C27 1.417(3) yes
C16 C17 1.373(4) yes
C16 H161 0.950 no
C17 C18 1.388(3) yes
C17 H171 0.950 no
C18 C19 1.396(3) yes
C18 H181 0.950 no
C19 C20 1.525(2) yes
C19 C27 1.390(3) yes
C20 C21 1.521(3) yes
C20 H201 0.950 no
C20 H202 0.950 no
C21 C22 1.391(3) yes
C21 C28 1.398(3) yes
C22 C23 1.376(4) yes
C22 H221 0.950 no
C23 C24 1.373(4) yes
C23 H231 0.950 no
C24 H241 0.950 no
C25 O29 1.373(3) yes
C26 O32 1.375(3) yes
C27 O35 1.378(2) yes
C28 O38 1.377(2) yes
O29 C30 1.432(3) yes
C30 C31 1.428(4) yes
C30 H301 0.950 no
C30 H302 0.950 no
C31 H313 0.950 no
C31 H311 0.950 no
C31 H312 0.950 no
O32 C33 1.416(3) yes
C33 C34 1.453(3) yes
C33 H331 0.950 no
C33 H332 0.950 no
C34 H341 0.950 no
C34 H342 0.950 no
C34 H343 0.950 no
O35 C36 1.436(3) yes
C36 C37 1.430(5) yes
C36 H361 0.950 no
C36 H362 0.950 no
C37 H371 0.950 no
C37 H372 0.950 no
C37 H373 0.950 no
O38 C39 1.434(3) yes
C39 C40 1.489(4) yes
C39 H392 0.950 no
C39 H391 0.950 no
C40 H402 0.950 no
C40 H401 0.950 no
C40 H403 0.950 no
